data_7014122
loop_
_publ_author_name
'Casas, Jos\'e S'
'Casta\~no, Mar\'ia V'
'Garc\'ia-Tasende, Mar\'ia S'
'Rodr\'iguez-Castell\'on, Enrique'
'S\'anchez, Agust\'in'
'Sanju\'an, Luisa M'
'Sordo, Jos\'e'

_publ_section_title
;
 Reactions of thiosemicarbazones derived from beta-keto amides and
 beta-keto esters with Zn(II) and Cd(II) acetates: influence of metal,
 substitution, reagent ratio and temperature on metal-induced
 cyclization.
;
_journal_issue 13
_journal_name_full 'Dalton transactions (Cambridge, England : 2003)'
_journal_page_first 2019
_journal_page_last 2026
_journal_paper_doi 10.1039/b401674b
_journal_year 2004
_chemical_formula_moiety '[Cd(C10H8N3OS)2(CH3)2SO](CH3)2SO'
_chemical_formula_sum 'C24 H28 Cd N6 O4 S4'
_chemical_formula_weight 705.16
_chemical_name_common '[Cd(L5)2(dmso)]dmso'
_chemical_name_systematic
;
?
;
_space_group_IT_number 14
_symmetry_cell_setting monoclinic
_symmetry_space_group_name_Hall '-P 2ybc'
_symmetry_space_group_name_H-M 'P 1 21/c 1'
_atom_sites_solution_hydrogens geom
_atom_sites_solution_primary heavy
_atom_sites_solution_secondary difmap
_audit_creation_method SHELXL-97
_cell_angle_alpha 90.00
_cell_angle_beta 91.174(5)
_cell_angle_gamma 90.00
_cell_formula_units_Z 4
_cell_length_a 10.636(3)
_cell_length_b 13.317(3)
_cell_length_c 20.713(5)
_cell_measurement_reflns_used 903
_cell_measurement_temperature 293(2)
_cell_measurement_theta_max 26.22
_cell_measurement_theta_min 2.49
_cell_volume 2933.2(13)
_computing_cell_refinement 'BRUKER Smart'
_computing_data_collection 'BRUKER Smart'
_computing_data_reduction 'BRUKER SHELXTL'
_computing_molecular_graphics 'ORTEP-3 for Windows (Farrugia, 1997)'
_computing_structure_refinement 'SHELXL-97 (Sheldrick, 1997)'
_computing_structure_solution 'SHELXS-97(Sheldrick, 1990)'
_diffrn_ambient_temperature 293(2)
_diffrn_measured_fraction_theta_full 0.991
_diffrn_measured_fraction_theta_max 0.991
_diffrn_measurement_device_type 'Smart-CCD-1000 BRUKER'
_diffrn_measurement_method 'omega scans'
_diffrn_radiation_monochromator graphite
_diffrn_radiation_source 'fine-focus sealed tube'
_diffrn_radiation_type MoK\a
_diffrn_radiation_wavelength 0.71073
_diffrn_reflns_av_R_equivalents 0.0432
_diffrn_reflns_av_sigmaI/netI 0.0825
_diffrn_reflns_limit_h_max 13
_diffrn_reflns_limit_h_min -5
_diffrn_reflns_limit_k_max 16
_diffrn_reflns_limit_k_min -14
_diffrn_reflns_limit_l_max 25
_diffrn_reflns_limit_l_min -25
_diffrn_reflns_number 14594
_diffrn_reflns_theta_full 26.39
_diffrn_reflns_theta_max 26.39
_diffrn_reflns_theta_min 1.82
_exptl_absorpt_coefficient_mu 1.070
_exptl_absorpt_correction_type 'empirical(Sadabs, Sheldrick, 1996)'
_exptl_crystal_colour yellow
_exptl_crystal_density_diffrn 1.597
_exptl_crystal_density_method 'not measured'
_exptl_crystal_description plate
_exptl_crystal_F_000 1432
_exptl_crystal_size_max 0.57
_exptl_crystal_size_mid 0.31
_exptl_crystal_size_min 0.09
_refine_diff_density_max 1.522
_refine_diff_density_min -1.313
_refine_diff_density_rms 0.104
_refine_ls_extinction_method none
_refine_ls_goodness_of_fit_ref 0.952
_refine_ls_hydrogen_treatment 'riding model'
_refine_ls_matrix_type full
_refine_ls_number_parameters 352
_refine_ls_number_reflns 5964
_refine_ls_number_restraints 0
_refine_ls_restrained_S_all 0.952
_refine_ls_R_factor_all 0.0920
_refine_ls_R_factor_gt 0.0448
_refine_ls_shift/su_max 0.001
_refine_ls_shift/su_mean 0.000
_refine_ls_structure_factor_coef Fsqd
_refine_ls_weighting_details 'calc w=1/[\s^2^(Fo^2^)+(0.0576P)^2^+0.0000P] where P=(Fo^2^+2Fc^2^)/3'
_refine_ls_weighting_scheme calc
_refine_ls_wR_factor_gt 0.1041
_refine_ls_wR_factor_ref 0.1227
_reflns_number_gt 3540
_reflns_number_total 5964
_reflns_threshold_expression >2sigma(I)
_cod_data_source_file b401674b.txt
_cod_data_source_block '[Cd(L5)2(dmso)]dmso'
_cod_depositor_comments
;
The following automatic conversions were performed:
'_symmetry_cell_setting' value 'Monoclinic' changed to 'monoclinic'
according to '/home/saulius/struct/CIF-dictionaries/cif_core.dic'
dictionary named 'cif_core.dic' version 2.4.1 from 2010-06-29.

Automatic conversion script
Id: cif_fix_enum 1527 2010-12-29 10:47:43Z saulius 

The following automatic conversions were performed:

'_atom_sites_solution_primary' value 'heavy atom' was changed to
'heavy'.

Automatic conversion script
Id: cif_fix_values 6452 2018-10-05 10:23:21Z andrius 
;
_cod_original_cell_volume 2933.3(13)
_cod_original_sg_symbol_H-M P21/c
_cod_database_code 7014122

loop_
_symmetry_equiv_pos_as_xyz
'x, y, z'
'-x, y+1/2, -z+1/2'
'-x, -y, -z'
'x, -y-1/2, z-1/2'

loop_
_atom_site_label
_atom_site_type_symbol
_atom_site_fract_x
_atom_site_fract_y
_atom_site_fract_z
_atom_site_U_iso_or_equiv
_atom_site_adp_type
_atom_site_occupancy
_atom_site_symmetry_multiplicity
_atom_site_calc_flag
_atom_site_refinement_flags
_atom_site_disorder_assembly
_atom_site_disorder_group
Cd1 Cd 0.12172(3) 0.81112(3) 0.181024(18) 0.03402(13) Uani 1 1 d . . .
C1 C -0.1082(4) 0.9699(4) 0.2075(2) 0.0374(12) Uani 1 1 d . . .
C1D C -0.1129(7) 0.8205(7) -0.0086(4) 0.112(3) Uani 1 1 d . . .
H1D1 H -0.1720 0.8186 0.0258 0.168 Uiso 1 1 calc R . .
H1D2 H -0.0993 0.7537 -0.0243 0.168 Uiso 1 1 calc R . .
H1D3 H -0.1455 0.8618 -0.0430 0.168 Uiso 1 1 calc R . .
C2 C 0.1880(4) 1.0663(4) 0.1761(2) 0.0333(12) Uani 1 1 d . . .
C2D C 0.1133(8) 0.8630(9) -0.0548(4) 0.135(4) Uani 1 1 d . . .
H2D1 H 0.1976 0.8876 -0.0490 0.202 Uiso 1 1 calc R . .
H2D2 H 0.0698 0.9026 -0.0869 0.202 Uiso 1 1 calc R . .
H2D3 H 0.1156 0.7942 -0.0686 0.202 Uiso 1 1 calc R . .
C3D C 0.6460(8) 0.6178(10) -0.0572(4) 0.155(5) Uani 1 1 d . . .
H3D1 H 0.7260 0.5918 -0.0428 0.232 Uiso 1 1 calc R . .
H3D2 H 0.6585 0.6789 -0.0809 0.232 Uiso 1 1 calc R . .
H3D3 H 0.6047 0.5694 -0.0847 0.232 Uiso 1 1 calc R . .
C4 C 0.0178(5) 1.1294(4) 0.2223(2) 0.0357(12) Uani 1 1 d . . .
C4D C 0.4173(9) 0.6862(8) -0.0265(4) 0.134(4) Uani 1 1 d . . .
H4D1 H 0.3571 0.7032 0.0056 0.200 Uiso 1 1 calc R . .
H4D2 H 0.3830 0.6351 -0.0544 0.200 Uiso 1 1 calc R . .
H4D3 H 0.4365 0.7447 -0.0515 0.200 Uiso 1 1 calc R . .
C5 C 0.3162(5) 1.0521(4) 0.1505(2) 0.0343(12) Uani 1 1 d . . .
C6 C 0.4138(5) 1.1126(4) 0.1739(3) 0.0474(14) Uani 1 1 d . . .
H6 H 0.3975 1.1629 0.2038 0.057 Uiso 1 1 calc R . .
C7 C 0.5348(5) 1.0980(5) 0.1529(3) 0.0611(18) Uani 1 1 d . . .
H7 H 0.5997 1.1388 0.1684 0.073 Uiso 1 1 calc R . .
C8 C 0.5596(5) 1.0230(5) 0.1090(3) 0.0611(18) Uani 1 1 d . . .
H8 H 0.6416 1.0124 0.0958 0.073 Uiso 1 1 calc R . .
C9 C 0.4640(5) 0.9640(5) 0.0849(3) 0.0537(16) Uani 1 1 d . . .
H9 H 0.4807 0.9141 0.0548 0.064 Uiso 1 1 calc R . .
C10 C 0.3428(5) 0.9791(4) 0.1055(2) 0.0431(14) Uani 1 1 d . . .
H10 H 0.2780 0.9394 0.0887 0.052 Uiso 1 1 calc R . .
C11 C 0.4279(5) 0.7678(4) 0.1907(2) 0.0372(12) Uani 1 1 d . . .
C12 C 0.2882(5) 0.9162(4) 0.3052(2) 0.0357(12) Uani 1 1 d . . .
C14 C 0.4884(5) 0.8907(4) 0.2780(3) 0.0409(13) Uani 1 1 d . . .
C15 C 0.1746(5) 0.9518(4) 0.3372(2) 0.0390(13) Uani 1 1 d . . .
C16 C 0.0679(5) 0.8936(5) 0.3405(3) 0.0504(15) Uani 1 1 d . . .
H16 H 0.0671 0.8297 0.3223 0.060 Uiso 1 1 calc R . .
C17 C -0.0386(6) 0.9294(6) 0.3707(3) 0.072(2) Uani 1 1 d . . .
H17 H -0.1109 0.8902 0.3717 0.087 Uiso 1 1 calc R . .
C18 C -0.0374(7) 1.0229(6) 0.3993(3) 0.080(2) Uani 1 1 d . . .
H18 H -0.1080 1.0458 0.4206 0.096 Uiso 1 1 calc R . .
C19 C 0.0672(8) 1.0819(6) 0.3962(3) 0.078(2) Uani 1 1 d . . .
H19 H 0.0669 1.1455 0.4148 0.093 Uiso 1 1 calc R . .
C110 C 0.1735(6) 1.0478(5) 0.3658(3) 0.0599(17) Uani 1 1 d . . .
H110 H 0.2445 1.0884 0.3643 0.072 Uiso 1 1 calc R . .
N1 N -0.2026(4) 1.0124(3) 0.2368(2) 0.0468(12) Uani 1 1 d . . .
H1A H -0.1959 1.0731 0.2506 0.056 Uiso 1 1 calc R . .
H1B H -0.2713 0.9796 0.2421 0.056 Uiso 1 1 calc R . .
N2 N -0.0019(3) 1.0289(3) 0.20125(19) 0.0330(10) Uani 1 1 d . . .
N3 N 0.1060(3) 0.9898(3) 0.17238(18) 0.0331(10) Uani 1 1 d . . .
N11 N 0.5478(4) 0.7581(4) 0.1759(2) 0.0492(12) Uani 1 1 d . . .
H11A H 0.6047 0.7896 0.1980 0.059 Uiso 1 1 calc R . .
H11B H 0.5688 0.7202 0.1443 0.059 Uiso 1 1 calc R . .
N12 N 0.4022(3) 0.8291(3) 0.24154(19) 0.0340(10) Uani 1 1 d . . .
N13 N 0.2788(4) 0.8462(3) 0.25960(19) 0.0337(10) Uani 1 1 d . . .
O1 O -0.0702(3) 1.1773(3) 0.2486(2) 0.0526(11) Uani 1 1 d . . .
O1D O 0.0935(4) 0.7932(3) 0.06152(18) 0.0579(11) Uani 1 1 d . . .
O2D O 0.6093(6) 0.7009(6) 0.0530(3) 0.142(3) Uani 1 1 d . . .
O11 O 0.6062(3) 0.8831(3) 0.27124(19) 0.0555(11) Uani 1 1 d . . .
S1 S -0.11673(13) 0.85102(11) 0.17959(7) 0.0447(4) Uani 1 1 d . . .
S1D S 0.03204(19) 0.87140(15) 0.02076(9) 0.0752(6) Uani 1 1 d . . .
S2D S 0.5516(2) 0.6425(3) 0.01051(14) 0.1449(13) Uani 1 1 d . . .
S11 S 0.31435(13) 0.70507(11) 0.14814(7) 0.0481(4) Uani 1 1 d . . .
C3 C 0.1392(5) 1.1518(4) 0.2049(3) 0.0399(13) Uani 1 1 d . . .
H3 H 0.1806 1.2126 0.2113 0.048 Uiso 1 1 calc R . .
C13 C 0.4121(5) 0.9466(4) 0.3171(2) 0.0444(14) Uani 1 1 d . . .
H13 H 0.4384 0.9958 0.3463 0.053 Uiso 1 1 calc R . .

loop_
_atom_site_aniso_label
_atom_site_aniso_U_11
_atom_site_aniso_U_22
_atom_site_aniso_U_33
_atom_site_aniso_U_23
_atom_site_aniso_U_13
_atom_site_aniso_U_12
Cd1 0.0254(2) 0.0329(2) 0.0439(2) -0.0012(2) 0.00273(15) -0.00019(18)
C1 0.025(3) 0.036(3) 0.051(3) 0.004(3) 0.001(2) 0.000(2)
C1D 0.081(6) 0.150(9) 0.103(6) 0.027(6) -0.049(5) -0.035(6)
C2 0.027(3) 0.036(3) 0.036(3) 0.007(2) 0.001(2) -0.001(2)
C2D 0.115(8) 0.213(11) 0.077(5) 0.062(7) 0.012(5) -0.024(8)
C3D 0.079(6) 0.287(14) 0.099(6) -0.098(8) 0.033(5) -0.031(8)
C4 0.029(3) 0.030(3) 0.047(3) -0.002(3) 0.003(2) -0.001(2)
C4D 0.114(8) 0.206(12) 0.081(6) -0.018(7) -0.003(6) 0.059(8)
C5 0.030(3) 0.036(3) 0.038(3) 0.006(2) 0.004(2) 0.002(2)
C6 0.035(3) 0.046(4) 0.061(4) -0.006(3) 0.000(3) -0.001(3)
C7 0.031(3) 0.072(5) 0.080(4) 0.000(4) 0.003(3) -0.016(3)
C8 0.033(3) 0.070(5) 0.081(5) 0.008(4) 0.021(3) 0.002(3)
C9 0.051(4) 0.052(4) 0.059(4) 0.001(3) 0.025(3) 0.007(3)
C10 0.038(3) 0.046(3) 0.045(3) -0.001(3) 0.010(3) -0.001(3)
C11 0.030(3) 0.038(3) 0.043(3) 0.010(3) 0.003(2) 0.003(2)
C12 0.032(3) 0.041(3) 0.034(3) 0.007(3) 0.004(2) -0.001(3)
C14 0.035(3) 0.042(3) 0.046(3) 0.012(3) -0.002(3) -0.005(3)
C15 0.044(3) 0.035(3) 0.038(3) 0.002(3) 0.002(3) 0.006(3)
C16 0.051(4) 0.049(4) 0.052(3) -0.002(3) 0.016(3) 0.002(3)
C17 0.058(4) 0.088(6) 0.071(4) 0.002(4) 0.028(4) 0.009(4)
C18 0.078(5) 0.089(6) 0.073(5) -0.005(5) 0.026(4) 0.041(5)
C19 0.094(6) 0.061(5) 0.078(5) -0.028(4) 0.011(5) 0.024(5)
C110 0.065(4) 0.053(4) 0.061(4) -0.009(3) 0.001(3) 0.006(4)
N1 0.025(2) 0.040(3) 0.076(3) -0.006(3) 0.010(2) -0.003(2)
N2 0.022(2) 0.034(2) 0.044(2) 0.000(2) 0.0024(18) 0.0032(19)
N3 0.026(2) 0.031(2) 0.042(2) 0.000(2) 0.0035(19) -0.0013(19)
N11 0.028(2) 0.067(3) 0.053(3) -0.002(3) 0.008(2) 0.008(2)
N12 0.020(2) 0.043(3) 0.039(2) 0.001(2) 0.0025(18) -0.0009(19)
N13 0.025(2) 0.039(3) 0.038(2) -0.002(2) 0.0055(19) 0.0008(19)
O1 0.034(2) 0.038(2) 0.086(3) -0.013(2) 0.016(2) 0.0006(18)
O1D 0.059(3) 0.065(3) 0.049(2) 0.009(2) -0.008(2) 0.007(2)
O2D 0.091(4) 0.265(9) 0.069(3) -0.064(5) -0.002(3) 0.042(5)
O11 0.027(2) 0.070(3) 0.070(3) 0.006(2) 0.0014(19) -0.013(2)
S1 0.0289(7) 0.0370(8) 0.0682(10) -0.0045(7) 0.0029(7) -0.0045(6)
S1D 0.0841(14) 0.0745(13) 0.0663(11) 0.0181(10) -0.0172(10) -0.0126(11)
S2D 0.0678(16) 0.249(4) 0.118(2) -0.091(2) 0.0014(15) 0.006(2)
S11 0.0358(8) 0.0547(10) 0.0541(8) -0.0144(7) 0.0067(7) 0.0038(7)
C3 0.034(3) 0.030(3) 0.055(3) -0.003(3) 0.007(3) -0.006(2)
C13 0.044(3) 0.048(4) 0.041(3) -0.005(3) -0.006(3) -0.005(3)

loop_
_atom_type_symbol
_atom_type_description
_atom_type_scat_dispersion_real
_atom_type_scat_dispersion_imag
_atom_type_scat_source
C C 0.0033 0.0016 'International Tables Vol C Tables 4.2.6.8 and 6.1.1.4'
H H 0.0000 0.0000 'International Tables Vol C Tables 4.2.6.8 and 6.1.1.4'
N N 0.0061 0.0033 'International Tables Vol C Tables 4.2.6.8 and 6.1.1.4'
O O 0.0106 0.0060 'International Tables Vol C Tables 4.2.6.8 and 6.1.1.4'
S S 0.1246 0.1234 'International Tables Vol C Tables 4.2.6.8 and 6.1.1.4'
Cd Cd -0.8075 1.2024 'International Tables Vol C Tables 4.2.6.8 and 6.1.1.4'

loop_
_geom_angle_atom_site_label_1
_geom_angle_atom_site_label_2
_geom_angle_atom_site_label_3
_geom_angle
_geom_angle_site_symmetry_1
_geom_angle_site_symmetry_3
_geom_angle_publ_flag
N13 Cd1 O1 83.92(14) . 2_545 ?
N13 Cd1 N3 84.37(14) . . ?
O1 Cd1 N3 140.94(13) 2_545 . ?
N13 Cd1 O1D 140.60(13) . . ?
O1 Cd1 O1D 120.77(14) 2_545 . ?
N3 Cd1 O1D 90.82(13) . . ?
N13 Cd1 S1 130.37(10) . . ?
O1 Cd1 S1 85.57(9) 2_545 . ?
N3 Cd1 S1 74.24(10) . . ?
O1D Cd1 S1 84.87(10) . . ?
N13 Cd1 S11 74.70(10) . . ?
O1 Cd1 S11 86.89(9) 2_545 . ?
N3 Cd1 S11 125.24(10) . . ?
O1D Cd1 S11 76.53(10) . . ?
S1 Cd1 S11 152.61(5) . . ?
N1 C1 N2 115.6(5) . . ?
N1 C1 S1 121.8(4) . . ?
N2 C1 S1 122.6(4) . . ?
N3 C2 C3 113.5(4) . . ?
N3 C2 C5 118.9(5) . . ?
C3 C2 C5 127.7(5) . . ?
O1 C4 C3 135.1(5) . . ?
O1 C4 N2 120.1(4) . . ?
C3 C4 N2 104.8(4) . . ?
C10 C5 C6 118.7(5) . . ?
C10 C5 C2 122.2(5) . . ?
C6 C5 C2 119.0(5) . . ?
C7 C6 C5 120.1(6) . . ?
C8 C7 C6 120.1(6) . . ?
C9 C8 C7 120.3(5) . . ?
C8 C9 C10 119.6(6) . . ?
C9 C10 C5 121.1(5) . . ?
N11 C11 N12 116.5(5) . . ?
N11 C11 S11 120.6(4) . . ?
N12 C11 S11 122.8(4) . . ?
N13 C12 C13 112.8(5) . . ?
N13 C12 C15 119.8(4) . . ?
C13 C12 C15 127.5(5) . . ?
O11 C14 C13 134.8(5) . . ?
O11 C14 N12 121.3(5) . . ?
C13 C14 N12 103.9(4) . . ?
C16 C15 C110 118.4(5) . . ?
C16 C15 C12 121.8(5) . . ?
C110 C15 C12 119.8(5) . . ?
C15 C16 C17 120.6(6) . . ?
C18 C17 C16 120.2(7) . . ?
C19 C18 C17 120.1(6) . . ?
C18 C19 C110 120.5(7) . . ?
C19 C110 C15 120.2(6) . . ?
C1 N2 N3 120.3(4) . . ?
C1 N2 C4 128.4(4) . . ?
N3 N2 C4 111.3(4) . . ?
C2 N3 N2 103.3(4) . . ?
C2 N3 Cd1 135.0(3) . . ?
N2 N3 Cd1 113.1(3) . . ?
C11 N12 N13 120.7(4) . . ?
C11 N12 C14 127.7(4) . . ?
N13 N12 C14 111.2(4) . . ?
C12 N13 N12 104.4(4) . . ?
C12 N13 Cd1 132.2(3) . . ?
N12 N13 Cd1 116.2(3) . . ?
C4 O1 Cd1 145.6(3) . 2 ?
S1D O1D Cd1 122.6(2) . . ?
C1 S1 Cd1 98.21(18) . . ?
O1D S1D C1D 107.2(3) . . ?
O1D S1D C2D 103.7(4) . . ?
C1D S1D C2D 96.2(4) . . ?
O2D S2D C4D 118.2(5) . . ?
O2D S2D C3D 112.0(4) . . ?
C4D S2D C3D 100.9(5) . . ?
C11 S11 Cd1 98.81(19) . . ?
C4 C3 C2 107.1(5) . . ?
C14 C13 C12 107.7(5) . . ?

loop_
_geom_bond_atom_site_label_1
_geom_bond_atom_site_label_2
_geom_bond_distance
_geom_bond_site_symmetry_2
_geom_bond_publ_flag
Cd1 N13 2.355(4) . ?
Cd1 O1 2.374(4) 2_545 ?
Cd1 N3 2.392(4) . ?
Cd1 O1D 2.499(4) . ?
Cd1 S1 2.5908(15) . ?
Cd1 S11 2.5910(15) . ?
C1 N1 1.312(6) . ?
C1 N2 1.385(6) . ?
C1 S1 1.687(5) . ?
C1D S1D 1.779(7) . ?
C2 N3 1.342(6) . ?
C2 C3 1.390(7) . ?
C2 C5 1.485(6) . ?
C2D S1D 1.807(8) . ?
C3D S2D 1.773(7) . ?
C4 O1 1.266(6) . ?
C4 C3 1.381(7) . ?
C4 N2 1.421(6) . ?
C4D S2D 1.709(9) . ?
C5 C10 1.382(7) . ?
C5 C6 1.393(7) . ?
C6 C7 1.381(7) . ?
C7 C8 1.380(8) . ?
C8 C9 1.372(8) . ?
C9 C10 1.381(7) . ?
C11 N11 1.324(6) . ?
C11 N12 1.365(6) . ?
C11 S11 1.700(5) . ?
C12 N13 1.329(6) . ?
C12 C13 1.395(7) . ?
C12 C15 1.469(7) . ?
C14 O11 1.267(6) . ?
C14 C13 1.378(7) . ?
C14 N12 1.434(6) . ?
C15 C16 1.377(7) . ?
C15 C110 1.411(7) . ?
C16 C17 1.390(8) . ?
C17 C18 1.378(10) . ?
C18 C19 1.364(10) . ?
C19 C110 1.382(9) . ?
N2 N3 1.405(5) . ?
N12 N13 1.390(5) . ?
O1 Cd1 2.374(4) 2 ?
O1D S1D 1.484(4) . ?
O2D S2D 1.317(6) . ?

loop_
_geom_hbond_atom_site_label_D
_geom_hbond_atom_site_label_H
_geom_hbond_atom_site_label_A
_geom_hbond_distance_DH
_geom_hbond_distance_HA
_geom_hbond_distance_DA
_geom_hbond_angle_DHA
_geom_hbond_site_symmetry_A
N1 H1A O1 0.86 1.93 2.617(6) 136.3 .
N1 H1B O11 0.86 1.94 2.770(5) 163.0 1_455
N11 H11A O11 0.86 1.96 2.646(6) 135.6 .
N11 H11B O2D 0.86 1.96 2.749(7) 151.2 .
